data_2226705
loop_
_publ_author_name
'Gowda, B. Thimme'
'Tokar\<c\'ik, Miroslav'
'Rodrigues, Vinola Z.'
'Ko\<z\'i\<sek, Jozef'
'Fuess, Hartmut'

_publ_section_title
;
 3-Methyl-<i>N</i>-(2-methylphenyl)benzamide
;
_journal_coeditor_code VM2033
_journal_issue 7
_journal_name_full 'Acta Crystallographica Section E'
_journal_page_first o1849
_journal_paper_doi 10.1107/S1600536810024578
_journal_volume 66
_journal_year 2010
_chemical_formula_iupac 'C15 H15 N O'
_chemical_formula_moiety 'C15 H15 N O'
_chemical_formula_sum 'C15 H15 N O'
_chemical_formula_weight 225.28
_chemical_name_systematic
;
3-Methyl-<i>N</i>-(2-methylphenyl)benzamide
;
_space_group_IT_number 14
_symmetry_cell_setting monoclinic
_symmetry_space_group_name_Hall '-P 2ybc'
_symmetry_space_group_name_H-M 'P 1 21/c 1'
_atom_sites_solution_hydrogens geom
_atom_sites_solution_primary direct
_atom_sites_solution_secondary difmap
_audit_creation_method 'WinGX routine CIF_UPDATE'
_cell_angle_alpha 90
_cell_angle_beta 116.512(2)
_cell_angle_gamma 90
_cell_formula_units_Z 4
_cell_length_a 11.1896(3)
_cell_length_b 4.95027(14)
_cell_length_c 24.1164(5)
_cell_measurement_reflns_used 6151
_cell_measurement_temperature 295(2)
_cell_measurement_theta_max 29.4435
_cell_measurement_theta_min 3.3902
_cell_volume 1195.37(6)
_computing_cell_refinement
;
CrysAlis Pro (Oxford Diffraction, 2009)
;
_computing_data_collection
;
CrysAlis Pro (Oxford Diffraction, 2009)
;
_computing_data_reduction
;
CrysAlis Pro (Oxford Diffraction, 2009)
;
_computing_molecular_graphics
;
ORTEP-3 (Farrugia, 1997) and DIAMOND (Brandenburg, 2002)
;
_computing_publication_material
;
SHELXL97 (Sheldrick, 2008), PLATON (Spek, 2009) and WinGX
(Farrugia, 1999)
;
_computing_structure_refinement 'SHELXL97 (Sheldrick, 2008)'
_computing_structure_solution 'SHELXS97 (Sheldrick, 2008)'
_diffrn_ambient_temperature 295(2)
_diffrn_detector_area_resol_mean 10.434
_diffrn_measured_fraction_theta_full 0.999
_diffrn_measured_fraction_theta_max 0.999
_diffrn_measurement_device_type 'Oxford Diffraction Gemini R CCD'
_diffrn_measurement_method '\w scans'
_diffrn_radiation_monochromator graphite
_diffrn_radiation_type MoK\a
_diffrn_radiation_wavelength 0.71073
_diffrn_reflns_av_R_equivalents 0.0356
_diffrn_reflns_limit_h_max 13
_diffrn_reflns_limit_h_min -13
_diffrn_reflns_limit_k_max 5
_diffrn_reflns_limit_k_min -5
_diffrn_reflns_limit_l_max 28
_diffrn_reflns_limit_l_min -28
_diffrn_reflns_number 13694
_diffrn_reflns_theta_full 25.09
_diffrn_reflns_theta_max 25.09
_diffrn_reflns_theta_min 2.07
_diffrn_standards_number 0
_exptl_absorpt_coefficient_mu 0.078
_exptl_absorpt_correction_T_max 0.993
_exptl_absorpt_correction_T_min 0.954
_exptl_absorpt_correction_type multi-scan
_exptl_absorpt_process_details
;
(CrysAlis Pro; Oxford Diffraction, 2009)
;
_exptl_crystal_colour colorless
_exptl_crystal_density_diffrn 1.252
_exptl_crystal_density_method 'not measured'
_exptl_crystal_description rod
_exptl_crystal_F_000 480
_exptl_crystal_size_max 0.55
_exptl_crystal_size_mid 0.13
_exptl_crystal_size_min 0.08
_refine_diff_density_max 0.175
_refine_diff_density_min -0.16
_refine_ls_extinction_method none
_refine_ls_goodness_of_fit_ref 1.017
_refine_ls_hydrogen_treatment constr
_refine_ls_matrix_type full
_refine_ls_number_parameters 156
_refine_ls_number_reflns 2124
_refine_ls_number_restraints 1
_refine_ls_restrained_S_all 1.017
_refine_ls_R_factor_all 0.0572
_refine_ls_R_factor_gt 0.0418
_refine_ls_shift/su_max 0
_refine_ls_shift/su_mean 0
_refine_ls_structure_factor_coef Fsqd
_refine_ls_weighting_details 'calc w=1/[\s^2^(Fo^2^)+(0.0850P)^2^+0.0000P] where P=(Fo^2^+2Fc^2^)/3'
_refine_ls_weighting_scheme calc
_refine_ls_wR_factor_gt 0.1206
_refine_ls_wR_factor_ref 0.1262
_reflns_number_gt 1553
_reflns_number_total 2124
_reflns_threshold_expression I>2sigma(I)
_cod_data_source_file vm2033.cif
_cod_data_source_block I
_cod_original_cell_volume 1195.37(5)
_cod_original_sg_symbol_H-M 'P 21/c'
_cod_database_code 2226705
_cod_database_fobs_code 2226705

loop_
_symmetry_equiv_pos_as_xyz
'x, y, z'
'-x, y+1/2, -z+1/2'
'-x, -y, -z'
'x, -y-1/2, z-1/2'

loop_
_atom_site_type_symbol
_atom_site_label
_atom_site_fract_x
_atom_site_fract_y
_atom_site_fract_z
_atom_site_U_iso_or_equiv
_atom_site_adp_type
_atom_site_calc_flag
_atom_site_refinement_flags
_atom_site_occupancy
_atom_site_disorder_assembly
_atom_site_disorder_group
C C1 0.60977(14) 0.5878(3) 0.45102(7) 0.0380(4) Uani d . 1 . .
C C2 0.62846(15) 0.3929(3) 0.41406(7) 0.0400(4) Uani d . 1 . .
H H2 0.7127 0.3169 0.4269 0.048 Uiso calc R 1 . .
C C3 0.52474(15) 0.3091(3) 0.35868(7) 0.0421(4) Uani d . 1 . .
C C4 0.40013(16) 0.4216(3) 0.34128(8) 0.0485(4) Uani d . 1 . .
H H4 0.3288 0.3659 0.3046 0.058 Uiso calc R 1 . .
C C5 0.37946(16) 0.6155(3) 0.37739(8) 0.0496(4) Uani d . 1 . .
H H5 0.2947 0.6884 0.3649 0.06 Uiso calc R 1 . .
C C6 0.48384(15) 0.7010(3) 0.43174(7) 0.0445(4) Uani d . 1 . .
H H6 0.4701 0.8342 0.4555 0.053 Uiso calc R 1 . .
C C7 0.72176(14) 0.6863(3) 0.50986(7) 0.0386(4) Uani d U 1 . .
C C8 0.92671(14) 0.5441(3) 0.60094(7) 0.0366(4) Uani d . 1 . .
C C9 1.04382(15) 0.4018(3) 0.61249(7) 0.0398(4) Uani d . 1 . .
C C10 1.15481(17) 0.4475(3) 0.66806(8) 0.0529(5) Uani d . 1 . .
H H10 1.233 0.353 0.6767 0.064 Uiso calc R 1 . .
C C11 1.15358(18) 0.6281(4) 0.71109(8) 0.0587(5) Uani d . 1 . .
H H11 1.2302 0.6558 0.748 0.07 Uiso calc R 1 . .
C C12 1.03848(18) 0.7672(3) 0.69924(8) 0.0543(5) Uani d . 1 . .
H H12 1.0372 0.89 0.7282 0.065 Uiso calc R 1 . .
C C13 0.92508(16) 0.7255(3) 0.64467(7) 0.0453(4) Uani d . 1 . .
H H13 0.8471 0.8189 0.637 0.054 Uiso calc R 1 . .
C C14 0.54820(18) 0.1002(3) 0.31908(8) 0.0551(5) Uani d . 1 . .
H H14A 0.6314 0.1368 0.318 0.083 Uiso calc R 1 . .
H H14B 0.4767 0.107 0.2778 0.083 Uiso calc R 1 . .
H H14C 0.5514 -0.0761 0.3363 0.083 Uiso calc R 1 . .
C C15 1.04971(16) 0.2057(3) 0.56617(8) 0.0499(4) Uani d . 1 . .
H H15A 1.0146 0.2898 0.5261 0.075 Uiso calc R 1 . .
H H15B 0.9975 0.0487 0.5641 0.075 Uiso calc R 1 . .
H H15C 1.1407 0.1533 0.5787 0.075 Uiso calc R 1 . .
N N1 0.81081(12) 0.4968(2) 0.54447(6) 0.0394(3) Uani d . 1 . .
H H1N 0.796 0.3332 0.5311 0.047 Uiso calc R 1 . .
O O1 0.73096(11) 0.92511(18) 0.52470(5) 0.0555(4) Uani d U 1 . .

loop_
_atom_site_aniso_label
_atom_site_aniso_U_11
_atom_site_aniso_U_22
_atom_site_aniso_U_33
_atom_site_aniso_U_12
_atom_site_aniso_U_13
_atom_site_aniso_U_23
C1 0.0434(9) 0.0277(7) 0.0421(9) 0.0000(6) 0.0184(7) 0.0039(6)
C2 0.0405(9) 0.0322(8) 0.0451(9) 0.0024(6) 0.0172(8) 0.0041(6)
C3 0.0503(10) 0.0331(8) 0.0414(9) -0.0044(7) 0.0190(8) 0.0033(7)
C4 0.0452(10) 0.0472(9) 0.0439(10) -0.0068(7) 0.0116(8) 0.0023(7)
C5 0.0404(9) 0.0523(10) 0.0530(10) 0.0054(7) 0.0180(8) 0.0063(8)
C6 0.0477(10) 0.0391(8) 0.0476(9) 0.0036(7) 0.0222(8) 0.0013(7)
C7 0.0415(9) 0.0288(8) 0.0462(9) -0.0012(6) 0.0202(7) 0.0015(6)
C8 0.0420(9) 0.0272(7) 0.0388(8) -0.0049(6) 0.0164(7) -0.0007(6)
C9 0.0437(9) 0.0309(8) 0.0450(9) -0.0030(6) 0.0199(8) -0.0003(6)
C10 0.0439(9) 0.0513(10) 0.0548(11) 0.0004(7) 0.0141(8) -0.0028(8)
C11 0.0535(11) 0.0618(11) 0.0454(10) -0.0098(9) 0.0084(9) -0.0104(9)
C12 0.0686(12) 0.0491(10) 0.0450(10) -0.0097(8) 0.0252(9) -0.0135(8)
C13 0.0505(10) 0.0387(8) 0.0486(10) -0.0018(7) 0.0237(8) -0.0057(7)
C14 0.0655(12) 0.0476(10) 0.0492(10) -0.0023(8) 0.0228(9) -0.0065(8)
C15 0.0497(10) 0.0452(9) 0.0545(10) 0.0031(7) 0.0230(8) -0.0056(8)
N1 0.0435(8) 0.0259(6) 0.0423(7) -0.0005(5) 0.0134(6) -0.0039(5)
O1 0.0611(8) 0.0243(6) 0.0653(8) 0.0002(5) 0.0141(6) -0.0038(5)

loop_
_atom_type_symbol
_atom_type_description
_atom_type_scat_dispersion_real
_atom_type_scat_dispersion_imag
_atom_type_scat_source
C C 0.0033 0.0016 'International Tables Vol C Tables 4.2.6.8 and 6.1.1.4'
H H 0 0 'International Tables Vol C Tables 4.2.6.8 and 6.1.1.4'
N N 0.0061 0.0033 'International Tables Vol C Tables 4.2.6.8 and 6.1.1.4'
O O 0.0106 0.006 'International Tables Vol C Tables 4.2.6.8 and 6.1.1.4'

loop_
_geom_angle_atom_site_label_1
_geom_angle_atom_site_label_2
_geom_angle_atom_site_label_3
_geom_angle_site_symmetry_1
_geom_angle_site_symmetry_3
_geom_angle
_geom_angle_publ_flag
C6 C1 C2 . . 119.03(14) ?
C6 C1 C7 . . 118.77(13) ?
C2 C1 C7 . . 122.16(13) ?
C3 C2 C1 . . 121.63(14) ?
C3 C2 H2 . . 119.2 ?
C1 C2 H2 . . 119.2 ?
C4 C3 C2 . . 118.03(14) ?
C4 C3 C14 . . 121.44(14) ?
C2 C3 C14 . . 120.54(14) ?
C3 C4 C5 . . 121.22(15) ?
C3 C4 H4 . . 119.4 ?
C5 C4 H4 . . 119.4 ?
C6 C5 C4 . . 120.25(15) ?
C6 C5 H5 . . 119.9 ?
C4 C5 H5 . . 119.9 ?
C5 C6 C1 . . 119.82(15) ?
C5 C6 H6 . . 120.1 ?
C1 C6 H6 . . 120.1 ?
O1 C7 N1 . . 123.11(14) ?
O1 C7 C1 . . 121.14(13) ?
N1 C7 C1 . . 115.75(12) ?
C13 C8 C9 . . 120.07(14) ?
C13 C8 N1 . . 121.22(13) ?
C9 C8 N1 . . 118.71(13) ?
C10 C9 C8 . . 117.84(14) ?
C10 C9 C15 . . 120.56(14) ?
C8 C9 C15 . . 121.60(14) ?
C11 C10 C9 . . 122.13(16) ?
C11 C10 H10 . . 118.9 ?
C9 C10 H10 . . 118.9 ?
C12 C11 C10 . . 119.58(16) ?
C12 C11 H11 . . 120.2 ?
C10 C11 H11 . . 120.2 ?
C11 C12 C13 . . 120.16(15) ?
C11 C12 H12 . . 119.9 ?
C13 C12 H12 . . 119.9 ?
C12 C13 C8 . . 120.21(15) ?
C12 C13 H13 . . 119.9 ?
C8 C13 H13 . . 119.9 ?
C3 C14 H14A . . 109.5 ?
C3 C14 H14B . . 109.5 ?
H14A C14 H14B . . 109.5 ?
C3 C14 H14C . . 109.5 ?
H14A C14 H14C . . 109.5 ?
H14B C14 H14C . . 109.5 ?
C9 C15 H15A . . 109.5 ?
C9 C15 H15B . . 109.5 ?
H15A C15 H15B . . 109.5 ?
C9 C15 H15C . . 109.5 ?
H15A C15 H15C . . 109.5 ?
H15B C15 H15C . . 109.5 ?
C7 N1 C8 . . 125.73(12) ?
C7 N1 H1N . . 117.1 ?
C8 N1 H1N . . 117.1 ?

loop_
_geom_bond_atom_site_label_1
_geom_bond_atom_site_label_2
_geom_bond_site_symmetry_2
_geom_bond_distance
_geom_bond_publ_flag
C1 C6 . 1.390(2) ?
C1 C2 . 1.391(2) ?
C1 C7 . 1.495(2) ?
C2 C3 . 1.385(2) ?
C2 H2 . 0.93 ?
C3 C4 . 1.381(2) ?
C3 C14 . 1.508(2) ?
C4 C5 . 1.383(2) ?
C4 H4 . 0.93 ?
C5 C6 . 1.376(2) ?
C5 H5 . 0.93 ?
C6 H6 . 0.93 ?
C7 O1 . 1.2262(16) ?
C7 N1 . 1.3517(18) ?
C8 C13 . 1.391(2) ?
C8 C9 . 1.402(2) ?
C8 N1 . 1.4194(19) ?
C9 C10 . 1.380(2) ?
C9 C15 . 1.504(2) ?
C10 C11 . 1.374(2) ?
C10 H10 . 0.93 ?
C11 C12 . 1.373(2) ?
C11 H11 . 0.93 ?
C12 C13 . 1.376(2) ?
C12 H12 . 0.93 ?
C13 H13 . 0.93 ?
C14 H14A . 0.96 ?
C14 H14B . 0.96 ?
C14 H14C . 0.96 ?
C15 H15A . 0.96 ?
C15 H15B . 0.96 ?
C15 H15C . 0.96 ?
N1 H1N . 0.86 ?

loop_
_geom_hbond_atom_site_label_D
_geom_hbond_atom_site_label_H
_geom_hbond_atom_site_label_A
_geom_hbond_site_symmetry_A
_geom_hbond_distance_DH
_geom_hbond_distance_HA
_geom_hbond_distance_DA
_geom_hbond_angle_DHA
N1 H1N O1 1_545 0.86 2.13 2.9417(14) 157
C13 H13 O1 . 0.93 2.48 2.908(2) 108
C14 H14c Cg1 1_545 0.96 2.70 3.627(2) 161

loop_
_geom_torsion_atom_site_label_1
_geom_torsion_atom_site_label_2
_geom_torsion_atom_site_label_3
_geom_torsion_atom_site_label_4
_geom_torsion_site_symmetry_1
_geom_torsion_site_symmetry_2
_geom_torsion_site_symmetry_3
_geom_torsion_site_symmetry_4
_geom_torsion
_geom_torsion_publ_flag
C6 C1 C2 C3 . . . . 0.0(2) ?
C7 C1 C2 C3 . . . . -178.03(13) ?
C1 C2 C3 C4 . . . . -1.1(2) ?
C1 C2 C3 C14 . . . . 179.15(13) ?
C2 C3 C4 C5 . . . . 1.1(2) ?
C14 C3 C4 C5 . . . . -179.21(15) ?
C3 C4 C5 C6 . . . . 0.2(2) ?
C4 C5 C6 C1 . . . . -1.4(2) ?
C2 C1 C6 C5 . . . . 1.3(2) ?
C7 C1 C6 C5 . . . . 179.36(14) ?
C6 C1 C7 O1 . . . . -36.9(2) ?
C2 C1 C7 O1 . . . . 141.04(15) ?
C6 C1 C7 N1 . . . . 143.59(14) ?
C2 C1 C7 N1 . . . . -38.4(2) ?
C13 C8 C9 C10 . . . . 0.4(2) ?
N1 C8 C9 C10 . . . . -179.00(13) ?
C13 C8 C9 C15 . . . . -179.54(14) ?
N1 C8 C9 C15 . . . . 1.1(2) ?
C8 C9 C10 C11 . . . . -0.8(2) ?
C15 C9 C10 C11 . . . . 179.06(15) ?
C9 C10 C11 C12 . . . . 0.6(3) ?
C10 C11 C12 C13 . . . . 0.1(3) ?
C11 C12 C13 C8 . . . . -0.6(2) ?
C9 C8 C13 C12 . . . . 0.4(2) ?
N1 C8 C13 C12 . . . . 179.69(14) ?
O1 C7 N1 C8 . . . . -1.3(2) ?
C1 C7 N1 C8 . . . . 178.10(13) ?
C13 C8 N1 C7 . . . . 39.2(2) ?
C9 C8 N1 C7 . . . . -141.47(15) ?

loop_
_cod_related_entry_id
_cod_related_entry_database
_cod_related_entry_code
1 ChemSpider 664014
